data_7018262
loop_
_publ_author_name
'Zheng, Wenxu'
'Wei, Yongqin'
'Xiao, Xueying'
'Wu, Kechen'

_publ_section_title
;
 Spontaneous asymmetric crystallization of a quartz-type framework from
 achiral precursors.
;
_journal_issue 11
_journal_name_full 'Dalton transactions (Cambridge, England : 2003)'
_journal_page_first 3138
_journal_page_last 3140
_journal_paper_doi 10.1039/c2dt12238c
_journal_volume 41
_journal_year 2012
_chemical_formula_sum 'C4 H12 N3 Ni1.5 O10'
_chemical_formula_weight 350.23
_chemical_name_systematic
;
?
;
_space_group_IT_number 152
_symmetry_cell_setting trigonal
_symmetry_space_group_name_Hall 'P 31 2"'
_symmetry_space_group_name_H-M 'P 31 2 1'
_atom_sites_solution_hydrogens geom
_atom_sites_solution_primary direct
_atom_sites_solution_secondary difmap
_audit_creation_method SHELXL-97
_cell_angle_alpha 90.00
_cell_angle_beta 90.00
_cell_angle_gamma 120.00
_cell_formula_units_Z 6
_cell_length_a 11.92450(10)
_cell_length_b 11.92450(10)
_cell_length_c 16.3020(5)
_cell_measurement_reflns_used 5263
_cell_measurement_temperature 293(2)
_cell_measurement_theta_max 27.4835
_cell_measurement_theta_min 3.1836
_cell_volume 2007.48(7)
_computing_structure_refinement 'SHELXL-97 (Sheldrick, 1997)'
_computing_structure_solution 'SHELXS-97 (Sheldrick, 1990)'
_diffrn_ambient_temperature 293(2)
_diffrn_measured_fraction_theta_full 0.997
_diffrn_measured_fraction_theta_max 0.997
_diffrn_measurement_device_type Saturn70
_diffrn_measurement_method CCD_Profile_fitting
_diffrn_radiation_monochromator graphite
_diffrn_radiation_source 'fine-focus sealed tube'
_diffrn_radiation_type MoK\a
_diffrn_radiation_wavelength 0.71073
_diffrn_reflns_av_R_equivalents 0.0397
_diffrn_reflns_av_sigmaI/netI 0.0303
_diffrn_reflns_limit_h_max 15
_diffrn_reflns_limit_h_min -11
_diffrn_reflns_limit_k_max 15
_diffrn_reflns_limit_k_min -14
_diffrn_reflns_limit_l_max 21
_diffrn_reflns_limit_l_min -20
_diffrn_reflns_number 15752
_diffrn_reflns_theta_full 27.48
_diffrn_reflns_theta_max 27.48
_diffrn_reflns_theta_min 2.33
_exptl_absorpt_coefficient_mu 2.180
_exptl_absorpt_correction_T_max 1.0000
_exptl_absorpt_correction_T_min 0.8247
_exptl_absorpt_correction_type multi-scan
_exptl_crystal_colour green
_exptl_crystal_density_diffrn 1.738
_exptl_crystal_density_method 'not measured'
_exptl_crystal_description block
_exptl_crystal_F_000 1074
_exptl_crystal_size_max 0.2
_exptl_crystal_size_mid 0.2
_exptl_crystal_size_min 0.2
_refine_diff_density_max 1.986
_refine_diff_density_min -0.431
_refine_diff_density_rms 0.130
_refine_ls_abs_structure_details 'Flack H D (1983), Acta Cryst. A39, 876-881'
_refine_ls_abs_structure_Flack 0.02(2)
_refine_ls_extinction_method none
_refine_ls_goodness_of_fit_ref 1.086
_refine_ls_hydrogen_treatment mixed
_refine_ls_matrix_type full
_refine_ls_number_parameters 168
_refine_ls_number_reflns 3077
_refine_ls_number_restraints 0
_refine_ls_restrained_S_all 1.086
_refine_ls_R_factor_all 0.0470
_refine_ls_R_factor_gt 0.0444
_refine_ls_shift/su_max 0.000
_refine_ls_shift/su_mean 0.000
_refine_ls_structure_factor_coef Fsqd
_refine_ls_weighting_details 'calc w=1/[\s^2^(Fo^2^)+(0.0860P)^2^+1.1088P] where P=(Fo^2^+2Fc^2^)/3'
_refine_ls_weighting_scheme calc
_refine_ls_wR_factor_gt 0.1223
_refine_ls_wR_factor_ref 0.1249
_reflns_number_gt 2908
_reflns_number_total 3077
_reflns_threshold_expression >2sigma(I)
_cod_data_source_file c2dt12238c.txt
_cod_data_source_block a
_cod_depositor_comments
;
The following automatic conversions were performed:

'_exptl_absorpt_correction_type' value 'Multi-scan' changed to
'multi-scan' according to
/home/saulius/struct/CIF-dictionaries/cif_core.dic dictionary named
'cif_core.dic' version 2.4.1 from 2010-06-29.

Automatic conversion script
Id: cif_fix_values 1715 2011-07-08 13:25:40Z adriana 
;
_cod_original_sg_symbol_H-M P3(1)21
_cod_original_formula_sum 'C4 H12 N3 Ni1.50 O10'
_cod_database_code 7018262

loop_
_symmetry_equiv_pos_as_xyz
'x, y, z'
'-y, x-y, z+1/3'
'-x+y, -x, z+2/3'
'x-y, -y, -z+2/3'
'-x, -x+y, -z+1/3'
'y, x, -z'

loop_
_atom_site_label
_atom_site_type_symbol
_atom_site_fract_x
_atom_site_fract_y
_atom_site_fract_z
_atom_site_U_iso_or_equiv
_atom_site_adp_type
_atom_site_occupancy
_atom_site_symmetry_multiplicity
_atom_site_calc_flag
_atom_site_refinement_flags
Ni1 Ni 0.62675(6) 0.62675(6) 0.0000 0.01644(18) Uani 1 2 d S
Ni2 Ni 0.45662(6) 0.50488(5) 0.19226(3) 0.02117(16) Uani 1 1 d .
N3 N 0.5745(3) 0.7195(3) 0.07986(19) 0.0182(7) Uani 1 1 d .
O1 O 0.4568(3) 0.9319(3) 0.24863(17) 0.0231(6) Uani 1 1 d .
O3 O 0.6984(4) 0.8094(3) -0.05657(18) 0.0295(8) Uani 1 1 d .
O2 O 0.4303(4) 0.7532(3) 0.3110(2) 0.0371(9) Uani 1 1 d .
N1 N 0.5723(4) 0.8952(4) 0.1183(2) 0.0240(8) Uani 1 1 d .
O3W O 0.2872(4) 0.4355(4) 0.1248(2) 0.0410(9) Uani 1 1 d .
O1W O 0.6270(4) 0.5757(4) 0.2587(3) 0.0485(10) Uani 1 1 d .
N2 N 0.5127(4) 0.6909(3) 0.1537(2) 0.0190(7) Uani 1 1 d .
C2 C 0.5139(4) 0.8003(4) 0.1750(2) 0.0201(8) Uani 1 1 d .
C3 C 0.6065(4) 0.8388(4) 0.0610(2) 0.0211(8) Uani 1 1 d .
C1 C 0.4616(5) 0.8265(4) 0.2519(3) 0.0219(9) Uani 1 1 d .
O2W O 0.3504(5) 0.5033(4) 0.2894(2) 0.0488(12) Uani 1 1 d .
O4 O 0.7192(6) 1.0045(4) -0.0388(3) 0.0611(16) Uani 1 1 d .
C4 C 0.6801(6) 0.8908(5) -0.0172(3) 0.0312(11) Uani 1 1 d .
O4W O 0.8416(5) 0.8002(6) 0.2089(3) 0.0604(13) Uani 1 1 d .
O5W O 0.6347(11) 0.5464(13) 0.4276(5) 0.152(5) Uani 1 1 d .
O6W O 0.1371(14) 0.1732(9) 0.0979(7) 0.225(7) Uani 1 1 d .
H5WB H 0.6865 0.6278 0.4271 0.269 Uiso 1 1 d R
H2WA H 0.3039 0.4562 0.3288 0.269 Uiso 1 1 d R
H2WB H 0.4268 0.5313 0.3074 0.269 Uiso 1 1 d R
H6WB H 0.1464 0.1964 0.1479 0.269 Uiso 1 1 d R
H3WB H 0.3008 0.4888 0.0863 0.269 Uiso 1 1 d R
H1WA H 0.6001 0.5950 0.3019 0.269 Uiso 1 1 d R
H4WB H 0.8977 0.7861 0.2313 0.269 Uiso 1 1 d R
H6WA H 0.0578 0.1414 0.0854 0.269 Uiso 1 1 d R
H3WA H 0.2468 0.3623 0.1015 0.269 Uiso 1 1 d R
H4WA H 0.8125 0.7462 0.1698 0.269 Uiso 1 1 d R
H5WA H 0.6344 0.5057 0.4710 0.269 Uiso 1 1 d R
H1WB H 0.6897 0.6498 0.2457 0.269 Uiso 1 1 d R

loop_
_atom_site_aniso_label
_atom_site_aniso_U_11
_atom_site_aniso_U_22
_atom_site_aniso_U_33
_atom_site_aniso_U_23
_atom_site_aniso_U_13
_atom_site_aniso_U_12
Ni1 0.0189(3) 0.0189(3) 0.0156(3) -0.00106(12) 0.00106(12) 0.0125(3)
Ni2 0.0309(3) 0.0170(3) 0.0205(2) 0.0033(2) 0.0051(2) 0.0156(2)
N3 0.0207(17) 0.0181(16) 0.0173(14) 0.0006(12) 0.0046(13) 0.0109(14)
O1 0.0359(18) 0.0172(14) 0.0198(12) 0.0037(11) 0.0088(12) 0.0160(14)
O3 0.044(2) 0.0236(15) 0.0267(14) 0.0052(13) 0.0156(14) 0.0212(15)
O2 0.067(3) 0.0269(18) 0.0248(15) 0.0080(14) 0.0144(17) 0.0293(19)
N1 0.032(2) 0.0164(18) 0.0267(16) 0.0032(14) 0.0062(15) 0.0142(16)
O3W 0.034(2) 0.042(2) 0.0443(19) 0.0038(18) -0.0066(16) 0.0170(18)
O1W 0.051(3) 0.044(2) 0.048(2) 0.0031(19) -0.017(2) 0.022(2)
N2 0.0285(19) 0.0183(17) 0.0159(14) 0.0028(13) 0.0037(14) 0.0160(15)
C2 0.027(2) 0.0148(19) 0.0203(18) 0.0051(15) 0.0070(16) 0.0123(17)
C3 0.025(2) 0.021(2) 0.0204(17) 0.0014(15) 0.0050(16) 0.0131(17)
C1 0.031(2) 0.0168(19) 0.0214(18) -0.0012(15) 0.0026(16) 0.0151(17)
O2W 0.079(3) 0.030(2) 0.045(2) 0.0119(17) 0.035(2) 0.033(2)
O4 0.110(4) 0.031(2) 0.055(2) 0.0234(19) 0.053(3) 0.044(3)
C4 0.049(3) 0.026(2) 0.0237(19) 0.0048(18) 0.013(2) 0.023(2)
O4W 0.053(3) 0.081(4) 0.044(2) -0.008(2) -0.006(2) 0.032(3)
O5W 0.169(9) 0.270(15) 0.101(5) 0.014(7) -0.011(6) 0.172(11)
O6W 0.265(15) 0.098(7) 0.283(14) -0.052(9) -0.186(12) 0.071(9)

loop_
_atom_type_symbol
_atom_type_description
_atom_type_scat_dispersion_real
_atom_type_scat_dispersion_imag
_atom_type_scat_source
C C 0.0033 0.0016 'International Tables Vol C Tables 4.2.6.8 and 6.1.1.4'
H H 0.0000 0.0000 'International Tables Vol C Tables 4.2.6.8 and 6.1.1.4'
N N 0.0061 0.0033 'International Tables Vol C Tables 4.2.6.8 and 6.1.1.4'
O O 0.0106 0.0060 'International Tables Vol C Tables 4.2.6.8 and 6.1.1.4'
Ni Ni 0.3393 1.1124 'International Tables Vol C Tables 4.2.6.8 and 6.1.1.4'

loop_
_geom_angle_atom_site_label_1
_geom_angle_atom_site_label_2
_geom_angle_atom_site_label_3
_geom_angle
_geom_angle_site_symmetry_1
_geom_angle_site_symmetry_3
N3 Ni1 N3 166.1(2) . 6
N3 Ni1 O1 105.02(13) . 3_564
N3 Ni1 O1 84.42(12) 6 3_564
N3 Ni1 O1 84.42(12) . 5_655
N3 Ni1 O1 105.02(13) 6 5_655
O1 Ni1 O1 95.73(18) 3_564 5_655
N3 Ni1 O3 92.02(13) . 6
N3 Ni1 O3 77.97(13) 6 6
O1 Ni1 O3 162.29(11) 3_564 6
O1 Ni1 O3 90.60(13) 5_655 6
N3 Ni1 O3 77.97(12) . .
N3 Ni1 O3 92.02(13) 6 .
O1 Ni1 O3 90.60(13) 3_564 .
O1 Ni1 O3 162.29(11) 5_655 .
O3 Ni1 O3 88.3(2) 6 .
O2W Ni2 N1 94.30(15) . 5_655
O2W Ni2 N2 96.49(14) . .
N1 Ni2 N2 168.97(15) 5_655 .
O2W Ni2 O1W 94.38(19) . .
N1 Ni2 O1W 87.06(16) 5_655 .
N2 Ni2 O1W 89.81(16) . .
O2W Ni2 O3W 86.04(19) . .
N1 Ni2 O3W 93.35(17) 5_655 .
N2 Ni2 O3W 89.71(15) . .
O1W Ni2 O3W 179.39(18) . .
O2W Ni2 O1 170.52(16) . 5_655
N1 Ni2 O1 79.26(13) 5_655 5_655
N2 Ni2 O1 90.30(12) . 5_655
O1W Ni2 O1 92.25(16) . 5_655
O3W Ni2 O1 87.39(14) . 5_655
O2W Ni2 H2WB 24.6 . .
N1 Ni2 H2WB 92.8 5_655 .
N2 Ni2 H2WB 96.0 . .
O1W Ni2 H2WB 69.8 . .
O3W Ni2 H2WB 110.6 . .
O1 Ni2 H2WB 160.9 5_655 .
C3 N3 N2 107.8(3) . .
C3 N3 Ni1 116.4(3) . .
N2 N3 Ni1 135.8(3) . .
C1 O1 Ni1 127.9(3) . 2_665
C1 O1 Ni2 115.0(3) . 5_665
Ni1 O1 Ni2 117.12(13) 2_665 5_665
C4 O3 Ni1 115.6(3) . .
C3 N1 C2 102.5(3) . .
C3 N1 Ni2 143.8(3) . 5_665
C2 N1 Ni2 112.0(3) . 5_665
Ni2 O3W H3WB 108.1 . .
Ni2 O3W H3WA 126.0 . .
H3WB O3W H3WA 103.7 . .
Ni2 O1W H1WA 96.7 . .
Ni2 O1W H1WB 117.7 . .
H1WA O1W H1WB 100.3 . .
C2 N2 N3 104.1(3) . .
C2 N2 Ni2 143.6(3) . .
N3 N2 Ni2 112.4(2) . .
N2 C2 N1 112.8(4) . .
N2 C2 C1 127.9(4) . .
N1 C2 C1 119.3(4) . .
N3 C3 N1 112.8(4) . .
N3 C3 C4 116.2(4) . .
N1 C3 C4 130.9(4) . .
O2 C1 O1 125.6(4) . .
O2 C1 C2 121.2(4) . .
O1 C1 C2 113.2(4) . .
Ni2 O2W H2WA 142.8 . .
Ni2 O2W H2WB 73.9 . .
H2WA O2W H2WB 102.5 . .
O4 C4 O3 125.2(4) . .
O4 C4 C3 121.1(4) . .
O3 C4 C3 113.8(4) . .
H4WB O4W H4WA 103.7 . .
H5WB O5W H5WA 116.8 . .
H6WB O6W H6WA 108.1 . .

loop_
_geom_bond_atom_site_label_1
_geom_bond_atom_site_label_2
_geom_bond_distance
_geom_bond_site_symmetry_2
Ni1 N3 1.999(3) .
Ni1 N3 1.999(3) 6
Ni1 O1 2.090(3) 3_564
Ni1 O1 2.090(3) 5_655
Ni1 O3 2.112(3) 6
Ni1 O3 2.112(3) .
Ni2 O2W 2.022(3) .
Ni2 N1 2.054(4) 5_655
Ni2 N2 2.068(3) .
Ni2 O1W 2.073(4) .
Ni2 O3W 2.075(4) .
Ni2 O1 2.153(3) 5_655
Ni2 H2WB 1.9642 .
N3 C3 1.313(6) .
N3 N2 1.364(4) .
O1 C1 1.287(5) .
O1 Ni1 2.090(3) 2_665
O1 Ni2 2.153(3) 5_665
O3 C4 1.271(6) .
O2 C1 1.227(5) .
N1 C3 1.329(5) .
N1 C2 1.353(5) .
N1 Ni2 2.054(4) 5_665
O3W H3WB 0.8493 .
O3W H3WA 0.8471 .
O1W H1WA 0.8518 .
O1W H1WB 0.8509 .
N2 C2 1.343(5) .
C2 C1 1.502(5) .
C3 C4 1.495(6) .
O2W H2WA 0.8509 .
O2W H2WB 0.8501 .
O4 C4 1.244(6) .
O4W H4WB 0.8493 .
O4W H4WA 0.8478 .
O5W H5WB 0.8509 .
O5W H5WA 0.8572 .
O6W H6WB 0.8498 .
O6W H6WA 0.8500 .
